data_7014888
loop_
_publ_author_name
'Costes, Jean-Pierre'
'Vendier, Laure'
'Wernsdorfer, Wolfgang'

_publ_section_title
;
 Structural and magnetic studies of original tetranuclear
 Co(II)-Ln(III) complexes (Ln(III) = Gd, Tb, Y).
;
_journal_issue 8
_journal_name_full 'Dalton transactions (Cambridge, England : 2003)'
_journal_page_first 1700
_journal_page_last 1706
_journal_paper_doi 10.1039/c0dt01253j
_journal_volume 40
_journal_year 2011
_chemical_compound_source 'synthesis as described'
_chemical_formula_moiety 'C32 H30 Co2 N4 O26 Tb2, 4(C3 H6 O)'
_chemical_formula_sum 'C44 H54 Co2 N4 O30 Tb2'
_chemical_formula_weight 1554.63
_chemical_name_systematic
;
?
;
_space_group_IT_number 14
_symmetry_cell_setting monoclinic
_symmetry_Int_Tables_number 14
_symmetry_space_group_name_Hall '-P 2yn'
_symmetry_space_group_name_H-M 'P 1 21/n 1'
_atom_sites_solution_hydrogens geom
_atom_sites_solution_primary direct
_atom_sites_solution_secondary difmap
_cell_angle_alpha 90
_cell_angle_beta 92.491(11)
_cell_angle_gamma 90
_cell_formula_units_Z 2
_cell_length_a 10.4478(10)
_cell_length_b 20.0927(19)
_cell_length_c 13.3732(13)
_cell_measurement_reflns_used 8000
_cell_measurement_temperature 180(2)
_cell_measurement_theta_max 26.05
_cell_measurement_theta_min 1.65
_cell_measurement_wavelength 0.71073
_cell_volume 2804.7(5)
_computing_cell_refinement 'Stoe IPDS software (Stoe, 1996)'
_computing_data_collection 'Stoe IPDS software (Stoe, 1996)'
_computing_data_reduction 'XRED (Stoe, 1.08, 1996)'
_computing_molecular_graphics 'Ortep-3 for Windows (Farrugia, 1997)'
_computing_publication_material 'WinGX publication routines (Farrugia, 1999)'
_computing_structure_refinement 'SHELXL-97 (Sheldrick, 2008)'
_computing_structure_solution 'SIR92 (Giacovazzo et al, 1993)'
_diffrn_ambient_temperature 180
_diffrn_measured_fraction_theta_full 0.972
_diffrn_measured_fraction_theta_max 0.972
_diffrn_measurement_device 'Stoe IPDS'
_diffrn_measurement_method \f
_diffrn_radiation_monochromator graphite
_diffrn_radiation_source 'fine-focus sealed tube'
_diffrn_radiation_type MoK\a
_diffrn_radiation_wavelength 0.71073
_diffrn_reflns_av_R_equivalents 0.0461
_diffrn_reflns_av_unetI/netI 0.0307
_diffrn_reflns_limit_h_max 12
_diffrn_reflns_limit_h_min -12
_diffrn_reflns_limit_k_max 24
_diffrn_reflns_limit_k_min -24
_diffrn_reflns_limit_l_max 16
_diffrn_reflns_limit_l_min -16
_diffrn_reflns_number 26129
_diffrn_reflns_theta_full 25.35
_diffrn_reflns_theta_max 25.35
_diffrn_reflns_theta_min 2.2
_diffrn_standards_decay_% 0.1
_diffrn_standards_interval_time 4
_diffrn_standards_number 200
_exptl_absorpt_coefficient_mu 3.167
_exptl_absorpt_correction_T_max 0.619
_exptl_absorpt_correction_T_min 0.322
_exptl_absorpt_correction_type refdelf
_exptl_absorpt_process_details
;
(See: Walker, N. & Stuart, D. (1983) Acta Cryst. A39, 158-166)
;
_exptl_crystal_colour red
_exptl_crystal_density_diffrn 1.841
_exptl_crystal_density_method 'not measured'
_exptl_crystal_description block
_exptl_crystal_F_000 1540
_exptl_crystal_size_max 0.5
_exptl_crystal_size_mid 0.275
_exptl_crystal_size_min 0.15
_refine_diff_density_max 0.667
_refine_diff_density_min -1.096
_refine_diff_density_rms 0.095
_refine_ls_extinction_method none
_refine_ls_goodness_of_fit_ref 1.023
_refine_ls_hydrogen_treatment mixed
_refine_ls_matrix_type full
_refine_ls_number_parameters 379
_refine_ls_number_reflns 4985
_refine_ls_number_restraints 1
_refine_ls_restrained_S_all 1.023
_refine_ls_R_factor_all 0.0315
_refine_ls_R_factor_gt 0.0246
_refine_ls_shift/su_max 0.007
_refine_ls_shift/su_mean 0
_refine_ls_structure_factor_coef Fsqd
_refine_ls_weighting_details 'calc w=1/[\s^2^(Fo^2^)+(0.0390P)^2^+0.0000P] where P=(Fo^2^+2Fc^2^)/3'
_refine_ls_weighting_scheme calc
_refine_ls_wR_factor_gt 0.06
_refine_ls_wR_factor_ref 0.0614
_reflns_number_gt 4092
_reflns_number_total 4985
_reflns_threshold_expression >2\s(I)
_cod_data_source_file C0DT01253J.TXT
_cod_data_source_block complex(2)
_cod_original_sg_symbol_H-M 'P 21/n'
_cod_database_code 7014888

loop_
_symmetry_equiv_pos_as_xyz
'x, y, z'
'-x+1/2, y+1/2, -z+1/2'
'-x, -y, -z'
'x-1/2, -y-1/2, z-1/2'

loop_
_atom_site_label
_atom_site_type_symbol
_atom_site_fract_x
_atom_site_fract_y
_atom_site_fract_z
_atom_site_U_iso_or_equiv
_atom_site_adp_type
_atom_site_occupancy
_atom_site_symmetry_multiplicity
_atom_site_calc_flag
_atom_site_refinement_flags
_atom_site_disorder_assembly
_atom_site_disorder_group
C1 C 0.3766(4) 0.9726(2) 0.9239(3) 0.0391(10) Uani 1 1 d . . .
H1 H 0.4598 0.9904 0.9161 0.047 Uiso 1 1 calc R . .
C2 C 0.3337(3) 0.92440(19) 0.8518(3) 0.0308(8) Uani 1 1 d . . .
C3 C 0.2133(3) 0.89305(17) 0.8522(3) 0.0232(7) Uani 1 1 d . . .
C4 C -0.1874(4) 1.15699(18) 1.2207(3) 0.0306(8) Uani 1 1 d . . .
C5 C -0.2733(4) 1.1717(2) 1.2927(3) 0.0467(11) Uani 1 1 d . . .
H5 H -0.2524 1.2042 1.3423 0.056 Uiso 1 1 calc R . .
C6 C -0.3906(4) 1.1391(3) 1.2928(4) 0.0566(14) Uani 1 1 d . . .
H6 H -0.4499 1.1496 1.3423 0.068 Uiso 1 1 calc R . .
C7 C 0.4205(4) 0.9076(2) 0.7775(3) 0.0462(11) Uani 1 1 d . . .
H7 H 0.5011 0.9295 0.7769 0.055 Uiso 1 1 calc R . .
C8 C -0.0448(4) 1.2426(2) 1.2787(3) 0.0426(10) Uani 1 1 d . . .
H8A H -0.0436 1.2266 1.348 0.064 Uiso 1 1 calc R . .
H8B H -0.1119 1.2763 1.2689 0.064 Uiso 1 1 calc R . .
H8C H 0.0385 1.2622 1.2651 0.064 Uiso 1 1 calc R . .
C9 C 0.2392(3) 1.13019(17) 1.3091(3) 0.0276(8) Uani 1 1 d . . .
H9 H 0.2702 1.1541 1.3665 0.033 Uiso 1 1 calc R . .
C10 C 0.2607(3) 1.05968(16) 1.3096(2) 0.0220(7) Uani 1 1 d . . .
C11 C 0.2180(3) 1.01800(15) 1.2296(2) 0.0196(7) Uani 1 1 d . . .
C12 C 0.2566(3) 0.95049(16) 1.2351(3) 0.0232(7) Uani 1 1 d . . .
C13 C 0.3302(3) 0.92577(18) 1.3141(3) 0.0300(8) Uani 1 1 d . . .
H13 H 0.3554 0.8803 1.315 0.036 Uiso 1 1 calc R . .
C14 C 0.3681(4) 0.96801(19) 1.3935(3) 0.0341(9) Uani 1 1 d . . .
H14 H 0.417 0.9508 1.4492 0.041 Uiso 1 1 calc R . .
C15 C 0.3350(4) 1.03347(18) 1.3911(3) 0.0288(8) Uani 1 1 d . . .
H15 H 0.3621 1.0618 1.4448 0.035 Uiso 1 1 calc R . .
C16 C 0.2706(4) 0.84865(17) 1.1404(3) 0.0381(10) Uani 1 1 d . . .
H16A H 0.2501 0.8196 1.1964 0.057 Uiso 1 1 calc R . .
H16B H 0.3638 0.8539 1.1386 0.057 Uiso 1 1 calc R . .
H16C H 0.2377 0.8288 1.0775 0.057 Uiso 1 1 calc R . .
C100 C 0.7119(6) 0.9269(3) 0.3096(5) 0.0771(17) Uani 1 1 d . . .
H10A H 0.694 0.9035 0.2463 0.116 Uiso 1 1 calc R . .
H10B H 0.6464 0.961 0.3186 0.116 Uiso 1 1 calc R . .
H10C H 0.711 0.8951 0.3651 0.116 Uiso 1 1 calc R . .
C101 C 0.8399(5) 0.9589(2) 0.3079(3) 0.0494(11) Uani 1 1 d . . .
C102 C 0.8755(7) 1.0071(3) 0.3887(5) 0.0781(18) Uani 1 1 d . . .
H10D H 0.9609 1.0251 0.3778 0.117 Uiso 1 1 calc R . .
H10E H 0.8761 0.9844 0.4536 0.117 Uiso 1 1 calc R . .
H10F H 0.813 1.0434 0.3881 0.117 Uiso 1 1 calc R . .
C103 C 0.8758(8) 0.7691(4) 0.4127(8) 0.118(3) Uani 1 1 d . . .
H10J H 0.9072 0.7256 0.4363 0.177 Uiso 1 1 calc R . .
H10K H 0.8706 0.7695 0.3393 0.177 Uiso 1 1 calc R . .
H10L H 0.7907 0.7773 0.4381 0.177 Uiso 1 1 calc R . .
C104 C 0.9628(5) 0.8204(3) 0.4485(4) 0.0573(13) Uani 1 1 d . . .
C105 C 1.0858(7) 0.8274(4) 0.4061(8) 0.132(4) Uani 1 1 d . . .
H10G H 1.1147 0.8736 0.4129 0.198 Uiso 1 1 calc R . .
H10H H 1.0792 0.8153 0.3351 0.198 Uiso 1 1 calc R . .
H10I H 1.1475 0.7979 0.4413 0.198 Uiso 1 1 calc R . .
N1 N 0.0123(3) 1.27474(14) 1.0306(2) 0.0307(7) Uani 1 1 d . . .
N2 N 0.3232(3) 1.15463(16) 0.9822(3) 0.0396(9) Uani 1 1 d . . .
O1 O 0.1465(2) 1.03812(10) 1.15213(17) 0.0200(5) Uani 1 1 d . . .
O2 O 0.2123(2) 0.91286(11) 1.15339(19) 0.0284(5) Uani 1 1 d . . .
O3 O -0.0525(2) 0.94097(11) 1.03924(17) 0.0204(5) Uani 1 1 d D . .
H103 H -0.064(4) 0.9375(18) 1.0990(10) 0.024 Uiso 1 1 d D . .
O4 O -0.0706(2) 1.18727(12) 1.2110(2) 0.0324(6) Uani 1 1 d . . .
O5 O 0.1247(2) 0.90613(10) 0.91641(17) 0.0214(5) Uani 1 1 d . . .
O6 O 0.3181(2) 0.99360(14) 0.9948(2) 0.0364(6) Uani 1 1 d . . .
O7 O 0.1086(3) 1.26198(12) 1.0892(2) 0.0349(6) Uani 1 1 d . . .
O8 O -0.0422(3) 1.22490(11) 0.9888(2) 0.0333(6) Uani 1 1 d . . .
O9 O -0.0255(3) 1.33109(12) 1.0164(2) 0.0429(7) Uani 1 1 d . . .
O10 O 0.3174(3) 1.13964(14) 1.0732(2) 0.0422(7) Uani 1 1 d . . .
O11 O 0.2185(3) 1.17181(13) 0.9383(2) 0.0384(7) Uani 1 1 d . . .
O12 O 0.4231(3) 1.1524(2) 0.9388(3) 0.0679(11) Uani 1 1 d . . .
O13 O 0.1849(3) 1.16291(12) 1.2423(2) 0.0321(6) Uani 1 1 d . . .
O14 O 0.9133(4) 0.9451(2) 0.2450(3) 0.0796(12) Uani 1 1 d . . .
O15 O 0.9309(6) 0.8574(2) 0.5140(4) 0.1040(16) Uani 1 1 d . . .
Co1 Co 0.13234(4) 0.97464(2) 1.03169(3) 0.01907(10) Uani 1 1 d . . .
Tb1 Tb 0.084222(15) 1.140217(7) 1.083192(12) 0.02016(6) Uani 1 1 d . . .

loop_
_atom_site_aniso_label
_atom_site_aniso_U_11
_atom_site_aniso_U_22
_atom_site_aniso_U_33
_atom_site_aniso_U_23
_atom_site_aniso_U_13
_atom_site_aniso_U_12
C1 0.0200(19) 0.057(3) 0.040(2) -0.0129(19) 0.0041(19) -0.0073(17)
C2 0.0214(17) 0.043(2) 0.028(2) -0.0070(16) 0.0027(16) -0.0031(15)
C3 0.0189(16) 0.0301(17) 0.0203(17) -0.0027(14) -0.0022(15) 0.0049(13)
C4 0.029(2) 0.0347(19) 0.027(2) -0.0072(15) -0.0025(17) 0.0012(15)
C5 0.040(3) 0.061(3) 0.039(3) -0.029(2) 0.007(2) -0.001(2)
C6 0.036(2) 0.090(4) 0.046(3) -0.027(3) 0.021(2) -0.003(2)
C7 0.026(2) 0.071(3) 0.043(3) -0.018(2) 0.011(2) -0.0091(19)
C8 0.047(2) 0.035(2) 0.045(2) -0.0254(19) -0.006(2) -0.0019(18)
C9 0.0255(18) 0.0313(19) 0.0256(19) -0.0054(15) -0.0035(16) -0.0003(14)
C10 0.0187(16) 0.0287(17) 0.0183(17) -0.0015(13) -0.0008(14) -0.0006(13)
C11 0.0141(15) 0.0214(16) 0.0235(18) 0.0013(13) 0.0017(14) -0.0024(12)
C12 0.0223(17) 0.0212(16) 0.0256(18) 0.0002(13) -0.0042(15) -0.0021(13)
C13 0.0298(19) 0.0253(18) 0.034(2) 0.0027(15) -0.0083(17) 0.0036(15)
C14 0.035(2) 0.039(2) 0.027(2) 0.0050(16) -0.0123(18) 0.0039(16)
C15 0.0282(19) 0.036(2) 0.0214(18) -0.0041(15) -0.0031(16) -0.0005(15)
C16 0.042(2) 0.0218(18) 0.050(3) -0.0083(16) -0.013(2) 0.0121(16)
C100 0.070(4) 0.078(4) 0.083(4) 0.018(3) 0.001(3) -0.016(3)
C101 0.060(3) 0.059(3) 0.029(2) 0.006(2) 0.009(2) 0.005(2)
C102 0.103(5) 0.073(4) 0.058(4) -0.005(3) 0.001(4) -0.012(3)
C103 0.084(5) 0.074(5) 0.193(10) -0.027(5) -0.018(6) -0.013(4)
C104 0.053(3) 0.056(3) 0.063(3) 0.014(3) 0.008(3) 0.005(2)
C105 0.081(5) 0.126(7) 0.195(10) 0.061(7) 0.067(6) 0.025(5)
N1 0.0349(18) 0.0251(16) 0.0319(18) 0.0042(12) -0.0010(16) 0.0013(13)
N2 0.034(2) 0.0329(18) 0.052(2) 0.0135(15) 0.0052(18) -0.0058(14)
O1 0.0219(12) 0.0168(10) 0.0205(12) 0.0009(9) -0.0069(10) 0.0016(9)
O2 0.0314(13) 0.0197(12) 0.0329(14) -0.0035(10) -0.0126(12) 0.0080(10)
O3 0.0211(12) 0.0226(11) 0.0174(11) 0.0003(9) 0.0005(10) 0.0000(9)
O4 0.0299(14) 0.0299(13) 0.0370(15) -0.0159(11) -0.0032(12) -0.0036(11)
O5 0.0172(11) 0.0214(11) 0.0255(13) -0.0049(9) 0.0004(10) -0.0010(8)
O6 0.0186(12) 0.0483(16) 0.0425(16) -0.0210(13) 0.0041(12) -0.0067(11)
O7 0.0343(15) 0.0226(13) 0.0467(17) 0.0025(11) -0.0121(14) -0.0041(10)
O8 0.0346(15) 0.0221(12) 0.0421(16) 0.0018(11) -0.0123(13) -0.0009(10)
O9 0.062(2) 0.0187(13) 0.0478(18) 0.0083(12) -0.0047(16) 0.0120(12)
O10 0.0273(14) 0.0526(17) 0.0465(18) 0.0199(14) 0.0000(13) -0.0035(12)
O11 0.0331(16) 0.0409(15) 0.0408(17) 0.0119(12) -0.0020(14) -0.0067(12)
O12 0.0330(18) 0.090(3) 0.083(3) 0.035(2) 0.0279(19) -0.0003(16)
O13 0.0379(15) 0.0251(12) 0.0319(15) -0.0044(11) -0.0133(13) 0.0033(11)
O14 0.086(3) 0.114(3) 0.041(2) -0.004(2) 0.021(2) -0.001(2)
O15 0.113(4) 0.103(4) 0.096(4) -0.017(3) 0.010(3) 0.006(3)
Co1 0.0159(2) 0.0191(2) 0.0219(2) -0.00306(17) -0.00307(19) 0.00060(16)
Tb1 0.01915(9) 0.01574(9) 0.02508(10) 0.00017(6) -0.00486(7) -0.00103(6)

loop_
_atom_type_symbol
_atom_type_description
_atom_type_scat_dispersion_real
_atom_type_scat_dispersion_imag
_atom_type_scat_source
C C 0.0033 0.0016 'International Tables Vol C Tables 4.2.6.8 and 6.1.1.4'
H H 0 0 'International Tables Vol C Tables 4.2.6.8 and 6.1.1.4'
N N 0.0061 0.0033 'International Tables Vol C Tables 4.2.6.8 and 6.1.1.4'
O O 0.0106 0.006 'International Tables Vol C Tables 4.2.6.8 and 6.1.1.4'
Co Co 0.3494 0.9721 'International Tables Vol C Tables 4.2.6.8 and 6.1.1.4'
Tb Tb -0.1723 4.1537 'International Tables Vol C Tables 4.2.6.8 and 6.1.1.4'

loop_
_geom_angle_atom_site_label_1
_geom_angle_atom_site_label_2
_geom_angle_atom_site_label_3
_geom_angle
_geom_angle_site_symmetry_1
_geom_angle_site_symmetry_3
_geom_angle_publ_flag
O6 C1 C2 127.3(3) . . ?
O6 C1 H1 116.4 . . ?
C2 C1 H1 116.4 . . ?
C3 C2 C7 119.8(3) . . ?
C3 C2 C1 123.8(3) . . ?
C7 C2 C1 116.4(3) . . ?
O5 C3 C2 124.6(3) . . ?
O5 C3 C4 118.1(3) . 3_577 ?
C2 C3 C4 117.3(3) . 3_577 ?
O4 C4 C5 125.4(3) . . ?
O4 C4 C3 113.1(3) . 3_577 ?
C5 C4 C3 121.5(4) . 3_577 ?
C4 C5 C6 120.1(4) . . ?
C4 C5 H5 119.9 . . ?
C6 C5 H5 119.9 . . ?
C7 C6 C5 120.2(4) 3_577 . ?
C7 C6 H6 119.9 3_577 . ?
C5 C6 H6 119.9 . . ?
C6 C7 C2 121.1(4) 3_577 . ?
C6 C7 H7 119.4 3_577 . ?
C2 C7 H7 119.4 . . ?
O4 C8 H8A 109.5 . . ?
O4 C8 H8B 109.5 . . ?
H8A C8 H8B 109.5 . . ?
O4 C8 H8C 109.5 . . ?
H8A C8 H8C 109.5 . . ?
H8B C8 H8C 109.5 . . ?
O13 C9 C10 126.9(3) . . ?
O13 C9 H9 116.6 . . ?
C10 C9 H9 116.6 . . ?
C15 C10 C11 120.5(3) . . ?
C15 C10 C9 116.9(3) . . ?
C11 C10 C9 122.5(3) . . ?
O1 C11 C10 124.3(3) . . ?
O1 C11 C12 119.1(3) . . ?
C10 C11 C12 116.6(3) . . ?
C13 C12 O2 124.3(3) . . ?
C13 C12 C11 122.4(3) . . ?
O2 C12 C11 113.3(3) . . ?
C12 C13 C14 119.6(3) . . ?
C12 C13 H13 120.2 . . ?
C14 C13 H13 120.2 . . ?
C15 C14 C13 120.3(4) . . ?
C15 C14 H14 119.9 . . ?
C13 C14 H14 119.9 . . ?
C14 C15 C10 120.6(3) . . ?
C14 C15 H15 119.7 . . ?
C10 C15 H15 119.7 . . ?
O2 C16 H16A 109.5 . . ?
O2 C16 H16B 109.5 . . ?
H16A C16 H16B 109.5 . . ?
O2 C16 H16C 109.5 . . ?
H16A C16 H16C 109.5 . . ?
H16B C16 H16C 109.5 . . ?
C101 C100 H10A 109.5 . . ?
C101 C100 H10B 109.5 . . ?
H10A C100 H10B 109.5 . . ?
C101 C100 H10C 109.5 . . ?
H10A C100 H10C 109.5 . . ?
H10B C100 H10C 109.5 . . ?
O14 C101 C102 121.0(5) . . ?
O14 C101 C100 121.0(5) . . ?
C102 C101 C100 118.0(5) . . ?
C101 C102 H10D 109.5 . . ?
C101 C102 H10E 109.5 . . ?
H10D C102 H10E 109.5 . . ?
C101 C102 H10F 109.5 . . ?
H10D C102 H10F 109.5 . . ?
H10E C102 H10F 109.5 . . ?
C104 C103 H10J 109.5 . . ?
C104 C103 H10K 109.5 . . ?
H10J C103 H10K 109.5 . . ?
C104 C103 H10L 109.5 . . ?
H10J C103 H10L 109.5 . . ?
H10K C103 H10L 109.5 . . ?
O15 C104 C105 120.6(7) . . ?
O15 C104 C103 119.4(6) . . ?
C105 C104 C103 120.0(7) . . ?
C104 C105 H10G 109.5 . . ?
C104 C105 H10H 109.5 . . ?
H10G C105 H10H 109.5 . . ?
C104 C105 H10I 109.5 . . ?
H10G C105 H10I 109.5 . . ?
H10H C105 H10I 109.5 . . ?
O9 N1 O8 122.1(3) . . ?
O9 N1 O7 121.8(3) . . ?
O8 N1 O7 116.1(3) . . ?
O9 N1 Tb1 173.6(3) . . ?
O8 N1 Tb1 58.36(16) . . ?
O7 N1 Tb1 58.07(16) . . ?
O12 N2 O10 122.0(4) . . ?
O12 N2 O11 122.1(4) . . ?
O10 N2 O11 115.9(3) . . ?
O12 N2 Tb1 172.1(3) . . ?
O10 N2 Tb1 56.47(18) . . ?
O11 N2 Tb1 60.02(18) . . ?
C11 O1 Co1 116.49(19) . . ?
C11 O1 Tb1 136.22(19) . . ?
Co1 O1 Tb1 103.12(9) . . ?
C12 O2 C16 116.9(3) . . ?
C12 O2 Co1 112.33(19) . . ?
C16 O2 Co1 124.7(2) . . ?
Co1 O3 Co1 93.89(9) . 3_577 ?
Co1 O3 Tb1 107.60(9) . 3_577 ?
Co1 O3 Tb1 101.94(10) 3_577 3_577 ?
Co1 O3 H103 105(3) . . ?
Co1 O3 H103 116(3) 3_577 . ?
Tb1 O3 H103 127(3) 3_577 . ?
C4 O4 C8 114.9(3) . . ?
C4 O4 Tb1 119.0(2) . . ?
C8 O4 Tb1 126.1(2) . . ?
C3 O5 Co1 127.9(2) . . ?
C3 O5 Tb1 126.6(2) . 3_577 ?
Co1 O5 Tb1 105.41(9) . 3_577 ?
C1 O6 Co1 128.9(3) . . ?
N1 O7 Tb1 95.85(19) . . ?
N1 O8 Tb1 95.7(2) . . ?
N2 O10 Tb1 98.1(2) . . ?
N2 O11 Tb1 94.2(2) . . ?
C9 O13 Tb1 136.1(2) . . ?
O3 Co1 O1 101.65(9) . . ?
O3 Co1 O6 166.28(9) . . ?
O1 Co1 O6 92.07(10) . . ?
O3 Co1 O5 79.11(9) . . ?
O1 Co1 O5 176.16(9) . . ?
O6 Co1 O5 87.20(9) . . ?
O3 Co1 O3 86.11(9) . 3_577 ?
O1 Co1 O3 82.32(9) . 3_577 ?
O6 Co1 O3 95.91(11) . 3_577 ?
O5 Co1 O3 101.50(9) . 3_577 ?
O3 Co1 O2 96.09(10) . . ?
O1 Co1 O2 75.91(9) . . ?
O6 Co1 O2 87.11(11) . . ?
O5 Co1 O2 100.29(9) . . ?
O3 Co1 O2 158.12(9) 3_577 . ?
O3 Co1 Tb1 99.38(6) . . ?
O1 Co1 Tb1 41.29(6) . . ?
O6 Co1 Tb1 90.94(7) . . ?
O5 Co1 Tb1 142.46(7) . . ?
O3 Co1 Tb1 41.41(6) 3_577 . ?
O2 Co1 Tb1 117.08(6) . . ?
O3 Tb1 O1 71.93(8) 3_577 . ?
O3 Tb1 O5 67.86(8) 3_577 3_577 ?
O1 Tb1 O5 83.96(8) . 3_577 ?
O3 Tb1 O13 144.02(8) 3_577 . ?
O1 Tb1 O13 73.11(8) . . ?
O5 Tb1 O13 116.40(9) 3_577 . ?
O3 Tb1 O10 94.02(9) 3_577 . ?
O1 Tb1 O10 75.86(8) . . ?
O5 Tb1 O10 156.44(8) 3_577 . ?
O13 Tb1 O10 69.31(10) . . ?
O3 Tb1 O7 137.07(8) 3_577 . ?
O1 Tb1 O7 146.67(8) . . ?
O5 Tb1 O7 118.95(8) 3_577 . ?
O13 Tb1 O7 74.85(9) . . ?
O10 Tb1 O7 84.53(9) . . ?
O3 Tb1 O8 93.82(9) 3_577 . ?
O1 Tb1 O8 160.66(8) . . ?
O5 Tb1 O8 78.45(8) 3_577 . ?
O13 Tb1 O8 122.15(8) . . ?
O10 Tb1 O8 119.18(9) . . ?
O7 Tb1 O8 51.95(9) . . ?
O3 Tb1 O11 72.70(9) 3_577 . ?
O1 Tb1 O11 111.74(8) . . ?
O5 Tb1 O11 130.00(9) 3_577 . ?
O13 Tb1 O11 113.58(10) . . ?
O10 Tb1 O11 50.98(10) . . ?
O7 Tb1 O11 73.43(9) . . ?
O8 Tb1 O11 74.74(9) . . ?
O3 Tb1 O4 130.44(8) 3_577 . ?
O1 Tb1 O4 103.44(8) . . ?
O5 Tb1 O4 62.60(7) 3_577 . ?
O13 Tb1 O4 66.60(9) . . ?
O10 Tb1 O4 133.78(10) . . ?
O7 Tb1 O4 71.41(9) . . ?
O8 Tb1 O4 75.50(9) . . ?
O11 Tb1 O4 143.27(9) . . ?
O3 Tb1 N1 117.26(9) 3_577 . ?
O1 Tb1 N1 170.69(9) . . ?
O5 Tb1 N1 97.95(9) 3_577 . ?
O13 Tb1 N1 98.00(9) . . ?
O10 Tb1 N1 103.93(9) . . ?
O7 Tb1 N1 26.08(9) . . ?
O8 Tb1 N1 25.98(9) . . ?
O11 Tb1 N1 74.01(9) . . ?
O4 Tb1 N1 69.78(9) . . ?
O3 Tb1 N2 80.89(9) 3_577 . ?
O1 Tb1 N2 92.34(9) . . ?
O5 Tb1 N2 148.15(9) 3_577 . ?
O13 Tb1 N2 92.36(11) . . ?
O10 Tb1 N2 25.38(10) . . ?
O7 Tb1 N2 80.00(9) . . ?
O8 Tb1 N2 98.34(10) . . ?
O11 Tb1 N2 25.77(10) . . ?
O4 Tb1 N2 147.88(9) . . ?
N1 Tb1 N2 90.76(9) . . ?
O3 Tb1 Co1 36.65(6) 3_577 . ?
O1 Tb1 Co1 35.59(6) . . ?
O5 Tb1 Co1 76.31(5) 3_577 . ?
O13 Tb1 Co1 107.58(6) . . ?
O10 Tb1 Co1 80.20(7) . . ?
O7 Tb1 Co1 162.29(7) . . ?
O8 Tb1 Co1 130.11(6) . . ?
O11 Tb1 Co1 89.92(6) . . ?
O4 Tb1 Co1 126.00(6) . . ?
N1 Tb1 Co1 153.71(7) . . ?
N2 Tb1 Co1 82.37(7) . . ?

loop_
_geom_bond_atom_site_label_1
_geom_bond_atom_site_label_2
_geom_bond_distance
_geom_bond_site_symmetry_2
_geom_bond_publ_flag
C1 O6 1.226(5) . ?
C1 C2 1.424(5) . ?
C1 H1 0.95 . ?
C2 C3 1.407(5) . ?
C2 C7 1.415(5) . ?
C3 O5 1.316(4) . ?
C3 C4 1.418(5) 3_577 ?
C4 O4 1.374(5) . ?
C4 C5 1.376(5) . ?
C4 C3 1.418(5) 3_577 ?
C5 C6 1.389(6) . ?
C5 H5 0.95 . ?
C6 C7 1.356(6) 3_577 ?
C6 H6 0.95 . ?
C7 C6 1.356(6) 3_577 ?
C7 H7 0.95 . ?
C8 O4 1.451(4) . ?
C8 H8A 0.98 . ?
C8 H8B 0.98 . ?
C8 H8C 0.98 . ?
C9 O13 1.228(4) . ?
C9 C10 1.434(5) . ?
C9 H9 0.95 . ?
C10 C15 1.412(5) . ?
C10 C11 1.415(5) . ?
C11 O1 1.315(4) . ?
C11 C12 1.416(4) . ?
C12 C13 1.372(5) . ?
C12 O2 1.392(4) . ?
C13 C14 1.403(6) . ?
C13 H13 0.95 . ?
C14 C15 1.360(5) . ?
C14 H14 0.95 . ?
C15 H15 0.95 . ?
C16 O2 1.441(4) . ?
C16 H16A 0.98 . ?
C16 H16B 0.98 . ?
C16 H16C 0.98 . ?
C100 C101 1.485(7) . ?
C100 H10A 0.98 . ?
C100 H10B 0.98 . ?
C100 H10C 0.98 . ?
C101 O14 1.196(6) . ?
C101 C102 1.485(7) . ?
C102 H10D 0.98 . ?
C102 H10E 0.98 . ?
C102 H10F 0.98 . ?
C103 C104 1.443(9) . ?
C103 H10J 0.98 . ?
C103 H10K 0.98 . ?
C103 H10L 0.98 . ?
C104 O15 1.206(7) . ?
C104 C105 1.434(8) . ?
C105 H10G 0.98 . ?
C105 H10H 0.98 . ?
C105 H10I 0.98 . ?
N1 O9 1.211(4) . ?
N1 O8 1.270(4) . ?
N1 O7 1.275(4) . ?
N1 Tb1 2.884(3) . ?
N2 O12 1.217(5) . ?
N2 O10 1.258(5) . ?
N2 O11 1.266(5) . ?
N2 Tb1 2.904(3) . ?
O1 Co1 2.055(2) . ?
O1 Tb1 2.330(2) . ?
O2 Co1 2.184(2) . ?
O3 Co1 2.053(2) . ?
O3 Co1 2.098(2) 3_577 ?
O3 Tb1 2.325(2) 3_577 ?
O3 H103 0.818(10) . ?
O4 Tb1 2.583(2) . ?
O5 Co1 2.066(2) . ?
O5 Tb1 2.373(2) 3_577 ?
O6 Co1 2.059(2) . ?
O7 Tb1 2.461(2) . ?
O8 Tb1 2.468(3) . ?
O10 Tb1 2.446(3) . ?
O11 Tb1 2.522(3) . ?
O13 Tb1 2.377(3) . ?
Co1 O3 2.098(2) 3_577 ?
Co1 Tb1 3.4388(5) . ?
Tb1 O3 2.325(2) 3_577 ?
Tb1 O5 2.373(2) 3_577 ?
